data_1562102
loop_
_publ_author_name
'Li, Cheng-Peng'
'Chen, Jing'
'Guo, Wei'
'Du, Miao'

_publ_section_title
;
 Anion-directed assembly and crystal transformation of Ag(I) coordination
 polymers with a versatile tripyridyltriazole ligand
 3,4-bis(2-pyridyl)-5-(4-pyridyl)-1,2,4-triazole
;
_journal_name_full 'Journal of Solid State Chemistry'
_journal_page_first 95
_journal_page_last 103
_journal_paper_doi 10.1016/j.jssc.2014.06.038
_journal_volume 223
_journal_year 2015
_chemical_formula_sum 'C35 H24.5 Ag F3 N12 O3.25 S'
_chemical_formula_weight 862.10
_space_group_IT_number 2
_space_group_name_Hall '-P 1'
_space_group_name_H-M_alt 'P -1'
_symmetry_cell_setting triclinic
_symmetry_space_group_name_H-M 'P -1'
_atom_sites_solution_hydrogens geom
_atom_sites_solution_primary direct
_atom_sites_solution_secondary difmap
_audit_creation_method SHELXL-97
_cell_angle_alpha 105.7840(10)
_cell_angle_beta 115.9610(10)
_cell_angle_gamma 102.4970(10)
_cell_formula_units_Z 2
_cell_length_a 12.0568(6)
_cell_length_b 13.5190(12)
_cell_length_c 13.6902(7)
_cell_measurement_reflns_used 4733
_cell_measurement_temperature 296(2)
_cell_measurement_theta_max 0.00
_cell_measurement_theta_min 0.00
_cell_volume 1779.6(2)
_computing_cell_refinement 'Bruker SMART'
_computing_data_collection 'Bruker SMART'
_computing_data_reduction 'Bruker SAINT'
_computing_molecular_graphics 'Bruker SHELXTL'
_computing_publication_material 'Bruker SHELXTL'
_computing_structure_refinement 'SHELXL-97 (Sheldrick, 1997)'
_computing_structure_solution 'SHELXS-97 (Sheldrick, 1990)'
_diffrn_ambient_temperature 296(2)
_diffrn_measured_fraction_theta_full 0.990
_diffrn_measured_fraction_theta_max 0.990
_diffrn_measurement_device_type 'CCD area detector'
_diffrn_measurement_method 'phi and omega scans'
_diffrn_radiation_monochromator graphite
_diffrn_radiation_source 'fine-focus sealed tube'
_diffrn_radiation_type MoK\a
_diffrn_radiation_wavelength 0.71073
_diffrn_reflns_av_R_equivalents 0.0139
_diffrn_reflns_av_sigmaI/netI 0.0291
_diffrn_reflns_limit_h_max 14
_diffrn_reflns_limit_h_min -13
_diffrn_reflns_limit_k_max 15
_diffrn_reflns_limit_k_min -16
_diffrn_reflns_limit_l_max 11
_diffrn_reflns_limit_l_min -16
_diffrn_reflns_number 9150
_diffrn_reflns_theta_full 25.03
_diffrn_reflns_theta_max 25.03
_diffrn_reflns_theta_min 1.70
_exptl_absorpt_coefficient_mu 0.697
_exptl_absorpt_correction_T_max 1.000000
_exptl_absorpt_correction_T_min 0.843577
_exptl_absorpt_correction_type multi-scan
_exptl_absorpt_process_details SADABS
_exptl_crystal_colour COLORLESS
_exptl_crystal_density_diffrn 1.609
_exptl_crystal_density_method 'not measured'
_exptl_crystal_description BLOCK
_exptl_crystal_F_000 869
_exptl_crystal_size_max 0.28
_exptl_crystal_size_mid 0.22
_exptl_crystal_size_min 0.20
_refine_diff_density_max 0.767
_refine_diff_density_min -0.496
_refine_diff_density_rms 0.069
_refine_ls_extinction_method none
_refine_ls_goodness_of_fit_ref 1.067
_refine_ls_hydrogen_treatment constr
_refine_ls_matrix_type full
_refine_ls_number_parameters 505
_refine_ls_number_reflns 6234
_refine_ls_number_restraints 0
_refine_ls_restrained_S_all 1.067
_refine_ls_R_factor_all 0.0391
_refine_ls_R_factor_gt 0.0336
_refine_ls_shift/su_max 0.001
_refine_ls_shift/su_mean 0.000
_refine_ls_structure_factor_coef Fsqd
_refine_ls_weighting_details 'calc w=1/[\s^2^(Fo^2^)+(0.0372P)^2^+1.9534P] where P=(Fo^2^+2Fc^2^)/3'
_refine_ls_weighting_scheme calc
_refine_ls_wR_factor_gt 0.0870
_refine_ls_wR_factor_ref 0.0916
_reflns_number_gt 5517
_reflns_number_total 6234
_reflns_threshold_expression >2sigma(I)
_cod_data_source_file JSSC-2015-223-95.cif
_cod_data_source_block 5
_cod_depositor_comments
;
The following automatic conversions were performed:

data item '_exptl_absorpt_correction_type' value 'MULTI-SCAN' was
changed to 'multi-scan' in accordance with the built-in table derived
from the CIF Core dictionary named 'cif_core.dic' version 2.4.5 last
updated on 2014-11-21.

data item '_symmetry_cell_setting' value 'Triclinic' was changed to
'triclinic' in accordance with the built-in table derived from the
CIF Core dictionary named 'cif_core.dic' version 2.4.5 last updated
on 2014-11-21.

data item '_exptl_crystal_density_meas' value 'NONE' was changed to
'?' -- the value is perceived as not measured.

Automatic conversion script
Id: cif_fix_values 8369 2020-08-20 11:38:08Z andrius 
;
_cod_original_sg_symbol_H-M P-1
_cod_original_formula_sum 'C35 H24.50 Ag F3 N12 O3.25 S'
_cod_database_code 1562102

loop_
_symmetry_equiv_pos_as_xyz
'x, y, z'
'-x, -y, -z'

loop_
_atom_site_label
_atom_site_type_symbol
_atom_site_fract_x
_atom_site_fract_y
_atom_site_fract_z
_atom_site_U_iso_or_equiv
_atom_site_adp_type
_atom_site_occupancy
_atom_site_symmetry_multiplicity
_atom_site_calc_flag
_atom_site_refinement_flags
_atom_site_disorder_assembly
_atom_site_disorder_group
Ag1 Ag 0.82983(2) 0.61812(2) 0.60594(2) 0.04062(9) Uani 1 1 d . . .
S1 S 0.50913(9) 0.14359(8) 0.23298(8) 0.0483(2) Uani 1 1 d . . .
F1 F 0.5290(3) 0.1292(2) 0.0478(2) 0.0875(8) Uani 1 1 d . . .
F2 F 0.4387(3) 0.2387(3) 0.0868(3) 0.1112(11) Uani 1 1 d . . .
F3 F 0.6492(3) 0.2872(2) 0.1952(3) 0.1126(11) Uani 1 1 d . . .
O1 O 0.3803(3) 0.0560(2) 0.1536(2) 0.0638(7) Uani 1 1 d . . .
O2 O 0.6194(3) 0.1114(4) 0.2773(3) 0.0979(12) Uani 1 1 d . . .
O3 O 0.5155(4) 0.2354(3) 0.3196(3) 0.0957(11) Uani 1 1 d . . .
N1 N 0.7868(3) 0.9423(2) 0.6287(2) 0.0451(6) Uani 1 1 d . . .
N2 N 0.7033(3) 0.7855(2) 0.3355(2) 0.0491(7) Uani 1 1 d . . .
N3 N 0.7530(3) 0.7068(2) 0.3053(2) 0.0496(7) Uani 1 1 d . . .
N4 N 0.8831(2) 0.81081(19) 0.4983(2) 0.0313(5) Uani 1 1 d . . .
N5 N 1.0713(2) 0.5072(2) 0.4034(2) 0.0357(6) Uani 1 1 d . . .
N6 N 1.0038(2) 0.7986(2) 0.6797(2) 0.0341(5) Uani 1 1 d . . .
N7 N 1.1704(3) 0.7124(2) 0.9918(3) 0.0464(7) Uani 1 1 d . . .
N8 N 0.9611(2) 0.4194(2) 0.8292(2) 0.0375(6) Uani 1 1 d . . .
N9 N 0.8242(2) 0.3769(2) 0.7530(2) 0.0376(6) Uani 1 1 d . . .
N10 N 0.8940(2) 0.55869(19) 0.8452(2) 0.0297(5) Uani 1 1 d . . .
N11 N 0.3787(2) 0.4090(2) 0.5342(2) 0.0384(6) Uani 1 1 d . . .
N12 N 0.8549(2) 0.70666(19) 0.8002(2) 0.0329(5) Uani 1 1 d . . .
C1 C 0.7615(4) 1.0205(3) 0.6900(4) 0.0567(9) Uani 1 1 d . . .
H1 H 0.7792 1.0267 0.7652 0.068 Uiso 1 1 calc R . .
C2 C 0.7111(5) 1.0918(3) 0.6480(4) 0.0668(11) Uani 1 1 d . . .
H2 H 0.6973 1.1460 0.6947 0.080 Uiso 1 1 calc R . .
C3 C 0.6814(5) 1.0820(4) 0.5363(4) 0.0716(13) Uani 1 1 d . . .
H3 H 0.6468 1.1293 0.5057 0.086 Uiso 1 1 calc R . .
C4 C 0.7038(4) 1.0007(3) 0.4697(4) 0.0557(9) Uani 1 1 d . . .
H4 H 0.6832 0.9911 0.3930 0.067 Uiso 1 1 calc R . .
C5 C 0.7574(3) 0.9344(3) 0.5198(3) 0.0374(7) Uani 1 1 d . . .
C6 C 0.7808(3) 0.8460(2) 0.4503(3) 0.0364(7) Uani 1 1 d . . .
C7 C 0.8602(3) 0.7227(2) 0.4032(3) 0.0356(7) Uani 1 1 d . . .
C8 C 0.9378(3) 0.6524(2) 0.4066(2) 0.0327(6) Uani 1 1 d . . .
C9 C 0.8692(3) 0.5401(3) 0.3285(3) 0.0391(7) Uani 1 1 d . . .
H9 H 0.7771 0.5116 0.2754 0.047 Uiso 1 1 calc R . .
C10 C 0.9388(3) 0.4717(3) 0.3303(3) 0.0384(7) Uani 1 1 d . . .
H10 H 0.8912 0.3966 0.2779 0.046 Uiso 1 1 calc R . .
C11 C 1.1376(3) 0.6162(3) 0.4779(3) 0.0366(7) Uani 1 1 d . . .
H11 H 1.2298 0.6428 0.5290 0.044 Uiso 1 1 calc R . .
C12 C 1.0755(3) 0.6905(2) 0.4823(3) 0.0362(7) Uani 1 1 d . . .
H12 H 1.1253 0.7652 0.5353 0.043 Uiso 1 1 calc R . .
C13 C 0.9944(3) 0.8616(2) 0.6197(2) 0.0291(6) Uani 1 1 d . . .
C14 C 1.0835(3) 0.9689(3) 0.6649(3) 0.0411(7) Uani 1 1 d . . .
H14 H 1.0722 1.0094 0.6186 0.049 Uiso 1 1 calc R . .
C15 C 1.1901(3) 1.0142(3) 0.7812(3) 0.0479(8) Uani 1 1 d . . .
H15 H 1.2527 1.0864 0.8150 0.058 Uiso 1 1 calc R . .
C16 C 1.2028(3) 0.9516(3) 0.8467(3) 0.0446(8) Uani 1 1 d . . .
H16 H 1.2736 0.9806 0.9255 0.054 Uiso 1 1 calc R . .
C17 C 1.1085(3) 0.8454(3) 0.7931(3) 0.0399(7) Uani 1 1 d . . .
H17 H 1.1174 0.8034 0.8378 0.048 Uiso 1 1 calc R . .
C18 C 1.2987(3) 0.7830(3) 1.0669(3) 0.0555(9) Uani 1 1 d . . .
H18 H 1.3192 0.8588 1.0867 0.067 Uiso 1 1 calc R . .
C19 C 1.4014(3) 0.7488(4) 1.1160(3) 0.0614(11) Uani 1 1 d . . .
H19 H 1.4890 0.8005 1.1694 0.074 Uiso 1 1 calc R . .
C20 C 1.3727(4) 0.6378(4) 1.0853(4) 0.0685(12) Uani 1 1 d . . .
H20 H 1.4407 0.6125 1.1162 0.082 Uiso 1 1 calc R . .
C21 C 1.2412(3) 0.5633(3) 1.0074(4) 0.0539(9) Uani 1 1 d . . .
H21 H 1.2192 0.4869 0.9838 0.065 Uiso 1 1 calc R . .
C22 C 1.1434(3) 0.6047(3) 0.9656(3) 0.0354(7) Uani 1 1 d . . .
C23 C 1.0019(3) 0.5280(2) 0.8832(3) 0.0316(6) Uani 1 1 d . . .
C24 C 0.7853(3) 0.4603(2) 0.7625(2) 0.0309(6) Uani 1 1 d . . .
C25 C 0.6458(3) 0.4464(2) 0.6892(2) 0.0306(6) Uani 1 1 d . . .
C26 C 0.5669(3) 0.3582(3) 0.5768(3) 0.0427(8) Uani 1 1 d . . .
H26 H 0.6024 0.3096 0.5512 0.051 Uiso 1 1 calc R . .
C27 C 0.4372(3) 0.3425(3) 0.5039(3) 0.0470(8) Uani 1 1 d . . .
H27 H 0.3865 0.2826 0.4291 0.056 Uiso 1 1 calc R . .
C28 C 0.4547(3) 0.4936(3) 0.6424(3) 0.0415(7) Uani 1 1 d . . .
H28 H 0.4168 0.5410 0.6657 0.050 Uiso 1 1 calc R . .
C29 C 0.5858(3) 0.5150(3) 0.7216(3) 0.0395(7) Uani 1 1 d . . .
H29 H 0.6340 0.5749 0.7963 0.047 Uiso 1 1 calc R . .
C30 C 0.8910(3) 0.6679(2) 0.8831(2) 0.0291(6) Uani 1 1 d . . .
C31 C 0.9202(3) 0.7217(3) 0.9980(3) 0.0389(7) Uani 1 1 d . . .
H31 H 0.9460 0.6906 1.0530 0.047 Uiso 1 1 calc R . .
C32 C 0.9092(3) 0.8240(3) 1.0272(3) 0.0480(8) Uani 1 1 d . . .
H32 H 0.9283 0.8639 1.1036 0.058 Uiso 1 1 calc R . .
C33 C 0.8699(3) 0.8661(3) 0.9430(3) 0.0476(8) Uani 1 1 d . . .
H33 H 0.8603 0.9340 0.9609 0.057 Uiso 1 1 calc R . .
C34 C 0.8447(3) 0.8064(3) 0.8310(3) 0.0399(7) Uani 1 1 d . . .
H34 H 0.8197 0.8361 0.7746 0.048 Uiso 1 1 calc R . .
C35 C 0.5336(4) 0.2026(3) 0.1373(4) 0.0554(9) Uani 1 1 d . . .
O4 O 0.357(2) 0.3796(17) 0.9575(14) 0.132(7) Uani 0.25 1 d P . .

loop_
_atom_site_aniso_label
_atom_site_aniso_U_11
_atom_site_aniso_U_22
_atom_site_aniso_U_33
_atom_site_aniso_U_23
_atom_site_aniso_U_13
_atom_site_aniso_U_12
Ag1 0.03304(14) 0.03903(15) 0.04284(15) 0.01445(11) 0.01467(11) 0.01739(11)
S1 0.0418(5) 0.0542(5) 0.0374(4) 0.0117(4) 0.0167(4) 0.0178(4)
F1 0.101(2) 0.0932(19) 0.0647(16) 0.0231(14) 0.0548(16) 0.0205(16)
F2 0.098(2) 0.122(3) 0.156(3) 0.104(2) 0.064(2) 0.063(2)
F3 0.0729(19) 0.086(2) 0.116(2) 0.0226(18) 0.0382(18) -0.0261(15)
O1 0.0602(17) 0.0504(15) 0.0596(16) 0.0184(13) 0.0260(14) 0.0037(13)
O2 0.080(2) 0.153(3) 0.096(2) 0.081(3) 0.043(2) 0.077(2)
O3 0.097(3) 0.089(2) 0.066(2) -0.0098(17) 0.0491(19) 0.0161(19)
N1 0.0524(17) 0.0461(16) 0.0449(16) 0.0209(13) 0.0276(14) 0.0264(14)
N2 0.0468(16) 0.0537(17) 0.0370(15) 0.0137(13) 0.0119(13) 0.0320(14)
N3 0.0466(16) 0.0515(17) 0.0340(14) 0.0080(13) 0.0092(13) 0.0300(14)
N4 0.0282(12) 0.0302(12) 0.0289(12) 0.0100(10) 0.0102(10) 0.0139(10)
N5 0.0349(13) 0.0322(13) 0.0376(14) 0.0110(11) 0.0181(11) 0.0158(11)
N6 0.0285(13) 0.0328(13) 0.0329(13) 0.0126(11) 0.0107(11) 0.0117(10)
N7 0.0316(14) 0.0411(16) 0.0499(16) 0.0152(13) 0.0127(13) 0.0100(12)
N8 0.0311(13) 0.0367(14) 0.0431(15) 0.0192(12) 0.0150(12) 0.0174(11)
N9 0.0332(13) 0.0327(13) 0.0422(14) 0.0148(11) 0.0159(12) 0.0146(11)
N10 0.0279(12) 0.0265(12) 0.0299(12) 0.0108(10) 0.0116(10) 0.0117(10)
N11 0.0276(13) 0.0362(14) 0.0384(14) 0.0092(12) 0.0114(11) 0.0115(11)
N12 0.0332(13) 0.0313(13) 0.0322(13) 0.0140(11) 0.0146(11) 0.0138(11)
C1 0.074(3) 0.055(2) 0.055(2) 0.0225(18) 0.041(2) 0.035(2)
C2 0.102(3) 0.058(2) 0.078(3) 0.032(2) 0.066(3) 0.052(2)
C3 0.112(4) 0.067(3) 0.089(3) 0.050(2) 0.069(3) 0.069(3)
C4 0.073(3) 0.059(2) 0.060(2) 0.0350(19) 0.039(2) 0.045(2)
C5 0.0370(16) 0.0365(16) 0.0409(17) 0.0165(14) 0.0203(14) 0.0182(14)
C6 0.0340(16) 0.0360(16) 0.0367(16) 0.0163(14) 0.0140(14) 0.0181(13)
C7 0.0317(15) 0.0358(16) 0.0299(15) 0.0087(13) 0.0112(13) 0.0149(13)
C8 0.0339(15) 0.0350(16) 0.0284(14) 0.0121(12) 0.0151(13) 0.0164(13)
C9 0.0285(15) 0.0379(17) 0.0364(16) 0.0065(14) 0.0113(13) 0.0125(13)
C10 0.0335(16) 0.0309(15) 0.0396(17) 0.0063(13) 0.0162(14) 0.0109(13)
C11 0.0288(15) 0.0389(17) 0.0355(16) 0.0109(14) 0.0141(13) 0.0142(13)
C12 0.0332(16) 0.0300(15) 0.0340(15) 0.0055(13) 0.0142(13) 0.0104(13)
C13 0.0272(14) 0.0308(15) 0.0277(14) 0.0107(12) 0.0134(12) 0.0128(12)
C14 0.0416(18) 0.0344(17) 0.0431(18) 0.0145(14) 0.0216(15) 0.0112(14)
C15 0.0385(18) 0.0365(18) 0.049(2) 0.0069(15) 0.0190(16) 0.0025(14)
C16 0.0313(16) 0.050(2) 0.0311(16) 0.0060(15) 0.0090(14) 0.0104(15)
C17 0.0355(16) 0.0461(18) 0.0316(16) 0.0163(14) 0.0126(14) 0.0158(14)
C18 0.0398(19) 0.049(2) 0.053(2) 0.0147(17) 0.0151(17) 0.0051(16)
C19 0.0274(17) 0.079(3) 0.052(2) 0.030(2) 0.0069(16) 0.0050(18)
C20 0.0310(18) 0.092(3) 0.083(3) 0.059(3) 0.0165(19) 0.025(2)
C21 0.0349(18) 0.057(2) 0.072(2) 0.041(2) 0.0205(18) 0.0208(16)
C22 0.0291(15) 0.0428(17) 0.0345(15) 0.0200(14) 0.0144(13) 0.0148(13)
C23 0.0301(15) 0.0342(16) 0.0332(15) 0.0178(13) 0.0148(13) 0.0164(12)
C24 0.0318(15) 0.0288(14) 0.0286(14) 0.0113(12) 0.0135(12) 0.0122(12)
C25 0.0280(14) 0.0283(14) 0.0307(14) 0.0116(12) 0.0127(12) 0.0099(12)
C26 0.0334(16) 0.0335(16) 0.0450(18) 0.0036(14) 0.0143(14) 0.0157(13)
C27 0.0335(17) 0.0396(18) 0.0377(17) -0.0013(14) 0.0064(14) 0.0127(14)
C28 0.0323(16) 0.0393(17) 0.0425(18) 0.0075(14) 0.0163(14) 0.0162(14)
C29 0.0307(15) 0.0340(16) 0.0350(16) 0.0019(13) 0.0110(13) 0.0103(13)
C30 0.0230(13) 0.0260(14) 0.0334(15) 0.0113(12) 0.0115(12) 0.0105(11)
C31 0.0398(17) 0.0394(17) 0.0325(16) 0.0135(14) 0.0157(14) 0.0160(14)
C32 0.051(2) 0.0424(19) 0.0373(17) 0.0041(15) 0.0202(16) 0.0190(16)
C33 0.0469(19) 0.0328(17) 0.057(2) 0.0119(16) 0.0238(17) 0.0219(15)
C34 0.0412(17) 0.0343(16) 0.0437(18) 0.0186(14) 0.0189(15) 0.0191(14)
C35 0.0414(19) 0.047(2) 0.059(2) 0.0168(18) 0.0189(18) 0.0082(16)
O4 0.193(18) 0.202(19) 0.088(10) 0.079(12) 0.095(12) 0.153(17)

loop_
_atom_type_symbol
_atom_type_description
_atom_type_scat_dispersion_real
_atom_type_scat_dispersion_imag
_atom_type_scat_source
C C 0.0033 0.0016 'International Tables Vol C Tables 4.2.6.8 and 6.1.1.4'
H H 0.0000 0.0000 'International Tables Vol C Tables 4.2.6.8 and 6.1.1.4'
N N 0.0061 0.0033 'International Tables Vol C Tables 4.2.6.8 and 6.1.1.4'
O O 0.0106 0.0060 'International Tables Vol C Tables 4.2.6.8 and 6.1.1.4'
F F 0.0171 0.0103 'International Tables Vol C Tables 4.2.6.8 and 6.1.1.4'
S S 0.1246 0.1234 'International Tables Vol C Tables 4.2.6.8 and 6.1.1.4'
Ag Ag -0.8971 1.1015 'International Tables Vol C Tables 4.2.6.8 and 6.1.1.4'

loop_
_geom_angle_atom_site_label_1
_geom_angle_atom_site_label_2
_geom_angle_atom_site_label_3
_geom_angle
_geom_angle_site_symmetry_1
_geom_angle_site_symmetry_3
N11 Ag1 N5 125.42(9) 2_666 2_766
N11 Ag1 N6 115.31(9) 2_666 .
N5 Ag1 N6 105.44(8) 2_766 .
N11 Ag1 N12 106.30(9) 2_666 .
N5 Ag1 N12 114.41(8) 2_766 .
N6 Ag1 N12 81.65(8) . .
O2 S1 O1 116.6(2) . .
O2 S1 O3 114.6(2) . .
O1 S1 O3 114.78(19) . .
O2 S1 C35 102.5(2) . .
O1 S1 C35 102.92(16) . .
O3 S1 C35 102.5(2) . .
C1 N1 C5 116.4(3) . .
C6 N2 N3 107.7(2) . .
C7 N3 N2 107.9(2) . .
C7 N4 C6 104.9(2) . .
C7 N4 C13 128.1(2) . .
C6 N4 C13 126.8(2) . .
C10 N5 C11 116.9(2) . .
C10 N5 Ag1 118.78(19) . 2_766
C11 N5 Ag1 124.28(19) . 2_766
C13 N6 C17 116.2(3) . .
C13 N6 Ag1 123.81(18) . .
C17 N6 Ag1 119.5(2) . .
C22 N7 C18 117.3(3) . .
C23 N8 N9 107.8(2) . .
C24 N9 N8 107.9(2) . .
C23 N10 C24 104.7(2) . .
C23 N10 C30 129.0(2) . .
C24 N10 C30 126.2(2) . .
C28 N11 C27 116.2(3) . .
C28 N11 Ag1 124.9(2) . 2_666
C27 N11 Ag1 118.5(2) . 2_666
C30 N12 C34 116.6(3) . .
C30 N12 Ag1 123.78(18) . .
C34 N12 Ag1 119.3(2) . .
N1 C1 C2 123.6(4) . .
N1 C1 H1 118.2 . .
C2 C1 H1 118.2 . .
C3 C2 C1 119.0(3) . .
C3 C2 H2 120.5 . .
C1 C2 H2 120.5 . .
C2 C3 C4 118.8(4) . .
C2 C3 H3 120.6 . .
C4 C3 H3 120.6 . .
C5 C4 C3 118.3(4) . .
C5 C4 H4 120.9 . .
C3 C4 H4 120.9 . .
N1 C5 C4 123.9(3) . .
N1 C5 C6 116.6(3) . .
C4 C5 C6 119.5(3) . .
N2 C6 N4 110.0(3) . .
N2 C6 C5 124.9(3) . .
N4 C6 C5 124.9(3) . .
N3 C7 N4 109.6(3) . .
N3 C7 C8 123.4(3) . .
N4 C7 C8 127.0(3) . .
C12 C8 C9 117.7(3) . .
C12 C8 C7 124.4(3) . .
C9 C8 C7 117.9(3) . .
C10 C9 C8 119.3(3) . .
C10 C9 H9 120.3 . .
C8 C9 H9 120.3 . .
N5 C10 C9 123.5(3) . .
N5 C10 H10 118.2 . .
C9 C10 H10 118.2 . .
N5 C11 C12 123.3(3) . .
N5 C11 H11 118.4 . .
C12 C11 H11 118.4 . .
C11 C12 C8 119.2(3) . .
C11 C12 H12 120.4 . .
C8 C12 H12 120.4 . .
N6 C13 C14 124.8(3) . .
N6 C13 N4 115.8(2) . .
C14 C13 N4 119.4(3) . .
C13 C14 C15 117.7(3) . .
C13 C14 H14 121.2 . .
C15 C14 H14 121.2 . .
C16 C15 C14 119.3(3) . .
C16 C15 H15 120.4 . .
C14 C15 H15 120.4 . .
C17 C16 C15 118.5(3) . .
C17 C16 H16 120.8 . .
C15 C16 H16 120.8 . .
N6 C17 C16 123.7(3) . .
N6 C17 H17 118.2 . .
C16 C17 H17 118.2 . .
N7 C18 C19 123.2(4) . .
N7 C18 H18 118.4 . .
C19 C18 H18 118.4 . .
C20 C19 C18 118.8(3) . .
C20 C19 H19 120.6 . .
C18 C19 H19 120.6 . .
C19 C20 C21 119.2(3) . .
C19 C20 H20 120.4 . .
C21 C20 H20 120.4 . .
C22 C21 C20 118.4(4) . .
C22 C21 H21 120.8 . .
C20 C21 H21 120.8 . .
N7 C22 C21 123.1(3) . .
N7 C22 C23 116.8(3) . .
C21 C22 C23 120.1(3) . .
N8 C23 N10 109.8(2) . .
N8 C23 C22 124.3(3) . .
N10 C23 C22 125.8(3) . .
N9 C24 N10 109.8(2) . .
N9 C24 C25 122.9(3) . .
N10 C24 C25 127.3(2) . .
C26 C25 C29 116.8(3) . .
C26 C25 C24 117.5(3) . .
C29 C25 C24 125.7(3) . .
C27 C26 C25 120.0(3) . .
C27 C26 H26 120.0 . .
C25 C26 H26 120.0 . .
N11 C27 C26 123.6(3) . .
N11 C27 H27 118.2 . .
C26 C27 H27 118.2 . .
N11 C28 C29 123.9(3) . .
N11 C28 H28 118.0 . .
C29 C28 H28 118.0 . .
C28 C29 C25 119.5(3) . .
C28 C29 H29 120.3 . .
C25 C29 H29 120.3 . .
N12 C30 C31 125.3(3) . .
N12 C30 N10 115.1(2) . .
C31 C30 N10 119.5(3) . .
C30 C31 C32 116.8(3) . .
C30 C31 H31 121.6 . .
C32 C31 H31 121.6 . .
C33 C32 C31 119.5(3) . .
C33 C32 H32 120.2 . .
C31 C32 H32 120.2 . .
C32 C33 C34 119.2(3) . .
C32 C33 H33 120.4 . .
C34 C33 H33 120.4 . .
N12 C34 C33 122.5(3) . .
N12 C34 H34 118.7 . .
C33 C34 H34 118.7 . .
F3 C35 F1 107.1(3) . .
F3 C35 F2 107.4(4) . .
F1 C35 F2 105.5(4) . .
F3 C35 S1 112.4(3) . .
F1 C35 S1 112.5(3) . .
F2 C35 S1 111.6(3) . .

loop_
_geom_bond_atom_site_label_1
_geom_bond_atom_site_label_2
_geom_bond_distance
_geom_bond_site_symmetry_2
Ag1 N11 2.265(2) 2_666
Ag1 N5 2.280(2) 2_766
Ag1 N6 2.442(2) .
Ag1 N12 2.450(2) .
S1 O2 1.419(3) .
S1 O1 1.422(3) .
S1 O3 1.425(3) .
S1 C35 1.801(4) .
F1 C35 1.321(5) .
F2 C35 1.326(5) .
F3 C35 1.314(4) .
N1 C1 1.340(4) .
N1 C5 1.340(4) .
N2 C6 1.303(4) .
N2 N3 1.384(4) .
N3 C7 1.311(4) .
N4 C7 1.375(4) .
N4 C6 1.377(4) .
N4 C13 1.436(3) .
N5 C10 1.338(4) .
N5 C11 1.345(4) .
N5 Ag1 2.280(2) 2_766
N6 C13 1.325(4) .
N6 C17 1.345(4) .
N7 C22 1.328(4) .
N7 C18 1.340(4) .
N8 C23 1.312(4) .
N8 N9 1.378(3) .
N9 C24 1.309(4) .
N10 C23 1.376(4) .
N10 C24 1.377(4) .
N10 C30 1.440(3) .
N11 C28 1.333(4) .
N11 C27 1.344(4) .
N11 Ag1 2.265(2) 2_666
N12 C30 1.319(4) .
N12 C34 1.348(4) .
C1 C2 1.370(5) .
C1 H1 0.9300 .
C2 C3 1.370(6) .
C2 H2 0.9300 .
C3 C4 1.383(5) .
C3 H3 0.9300 .
C4 C5 1.374(5) .
C4 H4 0.9300 .
C5 C6 1.474(4) .
C7 C8 1.467(4) .
C8 C12 1.389(4) .
C8 C9 1.389(4) .
C9 C10 1.376(4) .
C9 H9 0.9300 .
C10 H10 0.9300 .
C11 C12 1.380(4) .
C11 H11 0.9300 .
C12 H12 0.9300 .
C13 C14 1.377(4) .
C14 C15 1.378(5) .
C14 H14 0.9300 .
C15 C16 1.377(5) .
C15 H15 0.9300 .
C16 C17 1.372(5) .
C16 H16 0.9300 .
C17 H17 0.9300 .
C18 C19 1.375(5) .
C18 H18 0.9300 .
C19 C20 1.360(6) .
C19 H19 0.9300 .
C20 C21 1.382(5) .
C20 H20 0.9300 .
C21 C22 1.379(4) .
C21 H21 0.9300 .
C22 C23 1.474(4) .
C24 C25 1.467(4) .
C25 C26 1.387(4) .
C25 C29 1.388(4) .
C26 C27 1.365(4) .
C26 H26 0.9300 .
C27 H27 0.9300 .
C28 C29 1.374(4) .
C28 H28 0.9300 .
C29 H29 0.9300 .
C30 C31 1.381(4) .
C31 C32 1.385(4) .
C31 H31 0.9300 .
C32 C33 1.368(5) .
C32 H32 0.9300 .
C33 C34 1.381(5) .
C33 H33 0.9300 .
C34 H34 0.9300 .

loop_
_geom_torsion_atom_site_label_1
_geom_torsion_atom_site_label_2
_geom_torsion_atom_site_label_3
_geom_torsion_atom_site_label_4
_geom_torsion
_geom_torsion_site_symmetry_1
_geom_torsion_site_symmetry_2
_geom_torsion_site_symmetry_3
_geom_torsion_site_symmetry_4
C6 N2 N3 C7 -0.4(4) . . . .
N11 Ag1 N6 C13 -22.6(2) 2_666 . . .
N5 Ag1 N6 C13 120.1(2) 2_766 . . .
N12 Ag1 N6 C13 -126.8(2) . . . .
N11 Ag1 N6 C17 148.6(2) 2_666 . . .
N5 Ag1 N6 C17 -68.7(2) 2_766 . . .
N12 Ag1 N6 C17 44.4(2) . . . .
C23 N8 N9 C24 0.0(3) . . . .
N11 Ag1 N12 C30 126.2(2) 2_666 . . .
N5 Ag1 N12 C30 -16.6(2) 2_766 . . .
N6 Ag1 N12 C30 -119.8(2) . . . .
N11 Ag1 N12 C34 -60.6(2) 2_666 . . .
N5 Ag1 N12 C34 156.7(2) 2_766 . . .
N6 Ag1 N12 C34 53.4(2) . . . .
C5 N1 C1 C2 -1.4(6) . . . .
N1 C1 C2 C3 1.6(7) . . . .
C1 C2 C3 C4 -0.3(7) . . . .
C2 C3 C4 C5 -1.1(7) . . . .
C1 N1 C5 C4 -0.2(5) . . . .
C1 N1 C5 C6 -178.0(3) . . . .
C3 C4 C5 N1 1.4(6) . . . .
C3 C4 C5 C6 179.2(4) . . . .
N3 N2 C6 N4 0.8(4) . . . .
N3 N2 C6 C5 -175.6(3) . . . .
C7 N4 C6 N2 -0.8(4) . . . .
C13 N4 C6 N2 174.8(3) . . . .
C7 N4 C6 C5 175.5(3) . . . .
C13 N4 C6 C5 -8.8(5) . . . .
N1 C5 C6 N2 141.4(3) . . . .
C4 C5 C6 N2 -36.6(5) . . . .
N1 C5 C6 N4 -34.5(5) . . . .
C4 C5 C6 N4 147.6(3) . . . .
N2 N3 C7 N4 -0.1(4) . . . .
N2 N3 C7 C8 178.0(3) . . . .
C6 N4 C7 N3 0.6(4) . . . .
C13 N4 C7 N3 -175.0(3) . . . .
C6 N4 C7 C8 -177.5(3) . . . .
C13 N4 C7 C8 7.0(5) . . . .
N3 C7 C8 C12 146.7(3) . . . .
N4 C7 C8 C12 -35.5(5) . . . .
N3 C7 C8 C9 -32.9(5) . . . .
N4 C7 C8 C9 144.9(3) . . . .
C12 C8 C9 C10 1.0(5) . . . .
C7 C8 C9 C10 -179.3(3) . . . .
C11 N5 C10 C9 -0.2(5) . . . .
Ag1 N5 C10 C9 -179.9(2) 2_766 . . .
C8 C9 C10 N5 -0.6(5) . . . .
C10 N5 C11 C12 0.5(5) . . . .
Ag1 N5 C11 C12 -179.8(2) 2_766 . . .
N5 C11 C12 C8 0.0(5) . . . .
C9 C8 C12 C11 -0.8(4) . . . .
C7 C8 C12 C11 179.6(3) . . . .
C17 N6 C13 C14 0.5(4) . . . .
Ag1 N6 C13 C14 172.0(2) . . . .
C17 N6 C13 N4 179.5(2) . . . .
Ag1 N6 C13 N4 -9.1(3) . . . .
C7 N4 C13 N6 -66.7(4) . . . .
C6 N4 C13 N6 118.7(3) . . . .
C7 N4 C13 C14 112.3(3) . . . .
C6 N4 C13 C14 -62.3(4) . . . .
N6 C13 C14 C15 -0.2(5) . . . .
N4 C13 C14 C15 -179.1(3) . . . .
C13 C14 C15 C16 -0.3(5) . . . .
C14 C15 C16 C17 0.3(5) . . . .
C13 N6 C17 C16 -0.4(4) . . . .
Ag1 N6 C17 C16 -172.3(2) . . . .
C15 C16 C17 N6 0.0(5) . . . .
C22 N7 C18 C19 0.5(6) . . . .
N7 C18 C19 C20 1.6(6) . . . .
C18 C19 C20 C21 -1.1(7) . . . .
C19 C20 C21 C22 -1.2(6) . . . .
C18 N7 C22 C21 -3.1(5) . . . .
C18 N7 C22 C23 179.8(3) . . . .
C20 C21 C22 N7 3.5(6) . . . .
C20 C21 C22 C23 -179.5(3) . . . .
N9 N8 C23 N10 0.6(3) . . . .
N9 N8 C23 C22 -175.4(3) . . . .
C24 N10 C23 N8 -1.0(3) . . . .
C30 N10 C23 N8 177.8(3) . . . .
C24 N10 C23 C22 175.0(3) . . . .
C30 N10 C23 C22 -6.3(5) . . . .
N7 C22 C23 N8 165.3(3) . . . .
C21 C22 C23 N8 -12.0(5) . . . .
N7 C22 C23 N10 -10.1(4) . . . .
C21 C22 C23 N10 172.7(3) . . . .
N8 N9 C24 N10 -0.6(3) . . . .
N8 N9 C24 C25 176.6(3) . . . .
C23 N10 C24 N9 1.0(3) . . . .
C30 N10 C24 N9 -177.8(3) . . . .
C23 N10 C24 C25 -176.1(3) . . . .
C30 N10 C24 C25 5.1(5) . . . .
N9 C24 C25 C26 -28.2(4) . . . .
N10 C24 C25 C26 148.6(3) . . . .
N9 C24 C25 C29 152.8(3) . . . .
N10 C24 C25 C29 -30.4(5) . . . .
C29 C25 C26 C27 0.4(5) . . . .
C24 C25 C26 C27 -178.8(3) . . . .
C28 N11 C27 C26 -0.3(5) . . . .
Ag1 N11 C27 C26 173.2(3) 2_666 . . .
C25 C26 C27 N11 0.1(6) . . . .
C27 N11 C28 C29 0.0(5) . . . .
Ag1 N11 C28 C29 -173.1(3) 2_666 . . .
N11 C28 C29 C25 0.5(5) . . . .
C26 C25 C29 C28 -0.7(5) . . . .
C24 C25 C29 C28 178.4(3) . . . .
C34 N12 C30 C31 -0.8(4) . . . .
Ag1 N12 C30 C31 172.5(2) . . . .
C34 N12 C30 N10 176.9(2) . . . .
Ag1 N12 C30 N10 -9.7(3) . . . .
C23 N10 C30 N12 114.6(3) . . . .
C24 N10 C30 N12 -66.9(4) . . . .
C23 N10 C30 C31 -67.5(4) . . . .
C24 N10 C30 C31 110.9(3) . . . .
N12 C30 C31 C32 0.7(5) . . . .
N10 C30 C31 C32 -176.9(3) . . . .
C30 C31 C32 C33 0.4(5) . . . .
C31 C32 C33 C34 -1.3(5) . . . .
C30 N12 C34 C33 -0.1(4) . . . .
Ag1 N12 C34 C33 -173.8(2) . . . .
C32 C33 C34 N12 1.2(5) . . . .
O2 S1 C35 F3 -59.0(4) . . . .
O1 S1 C35 F3 179.6(3) . . . .
O3 S1 C35 F3 60.1(4) . . . .
O2 S1 C35 F1 61.9(3) . . . .
O1 S1 C35 F1 -59.5(3) . . . .
O3 S1 C35 F1 -178.9(3) . . . .
O2 S1 C35 F2 -179.8(3) . . . .
O1 S1 C35 F2 58.8(3) . . . .
O3 S1 C35 F2 -60.6(3) . . . .
